data_2205602
loop_
_publ_author_name
'Yue, Guo-Ren'
'Xu, Xin-Jian'
'Shi, Yu-Zhen'
'Feng, Lei'

_publ_section_title '[<i>N,N</i>-Dimethyl-<i>N</i>'-(2-pyridylmethylene)ethane-1,2-diamine]dithiocyanatocopper(II)'
_journal_issue 4
_journal_name_full 'Acta Crystallographica Section E'
_journal_page_first m693
_journal_page_last m694
_journal_paper_doi 10.1107/S1600536805007567
_journal_volume 61
_journal_year 2005
_chemical_formula_iupac '[Cu (N C S)2 (C10 H15 N3)]'
_chemical_formula_moiety 'C12 H15 Cu N5 S2'
_chemical_formula_sum 'C12 H15 Cu N5 S2'
_chemical_formula_weight 356.95
_chemical_name_systematic '[N,N-Dimethyl-N'-(2-pyridylmethylene)ethane-1,2-diamine]dithiocyanatocopper(II)'
_space_group_IT_number 14
_symmetry_cell_setting monoclinic
_symmetry_space_group_name_Hall '-P 2yn'
_symmetry_space_group_name_H-M 'P 1 21/n 1'
_atom_sites_solution_hydrogens geom
_atom_sites_solution_primary direct
_atom_sites_solution_secondary difmap
_audit_creation_method SHELXL-97
_cell_angle_alpha 90.00
_cell_angle_beta 91.164(2)
_cell_angle_gamma 90.00
_cell_formula_units_Z 4
_cell_length_a 10.2160(10)
_cell_length_b 15.053(2)
_cell_length_c 10.6100(10)
_cell_measurement_reflns_used 4575
_cell_measurement_temperature 298(2)
_cell_measurement_theta_max 24.68
_cell_measurement_theta_min 2.35
_cell_volume 1631.3(3)
_computing_cell_refinement SMART
_computing_data_collection 'SMART (Bruker, 1998)'
_computing_data_reduction 'SAINT (Bruker, 1998)'
_computing_molecular_graphics 'SHELXTL (Sheldrick, 1997)'
_computing_publication_material SHELXTL
_computing_structure_refinement 'SHELXL97 (Sheldrick, 1997)'
_computing_structure_solution 'SHELXS97 (Sheldrick, 1997)'
_diffrn_ambient_temperature 298(2)
_diffrn_measured_fraction_theta_full 0.996
_diffrn_measured_fraction_theta_max 0.996
_diffrn_measurement_device_type 'Bruker SMART CCD area-detector'
_diffrn_measurement_method \w
_diffrn_radiation_monochromator graphite
_diffrn_radiation_source 'fine-focus sealed tube'
_diffrn_radiation_type MoK\a
_diffrn_radiation_wavelength 0.71073
_diffrn_reflns_av_R_equivalents 0.0391
_diffrn_reflns_av_sigmaI/netI 0.0401
_diffrn_reflns_limit_h_max 13
_diffrn_reflns_limit_h_min -13
_diffrn_reflns_limit_k_max 19
_diffrn_reflns_limit_k_min -19
_diffrn_reflns_limit_l_max 13
_diffrn_reflns_limit_l_min -13
_diffrn_reflns_number 18130
_diffrn_reflns_theta_full 27.50
_diffrn_reflns_theta_max 27.50
_diffrn_reflns_theta_min 2.35
_diffrn_standards_decay_% 0
_diffrn_standards_interval_count 0
_diffrn_standards_interval_time 0
_diffrn_standards_number 0
_exptl_absorpt_coefficient_mu 1.591
_exptl_absorpt_correction_T_max 0.755
_exptl_absorpt_correction_T_min 0.703
_exptl_absorpt_correction_type multi-scan
_exptl_absorpt_process_details '(SADABS; Sheldrick, 1996)'
_exptl_crystal_colour blue
_exptl_crystal_density_diffrn 1.453
_exptl_crystal_density_method 'not measured'
_exptl_crystal_description block
_exptl_crystal_F_000 732
_exptl_crystal_size_max 0.23
_exptl_crystal_size_mid 0.22
_exptl_crystal_size_min 0.18
_refine_diff_density_max 0.917
_refine_diff_density_min -0.238
_refine_ls_extinction_method none
_refine_ls_goodness_of_fit_ref 1.019
_refine_ls_hydrogen_treatment constr
_refine_ls_matrix_type full
_refine_ls_number_parameters 183
_refine_ls_number_reflns 3734
_refine_ls_number_restraints 0
_refine_ls_restrained_S_all 1.019
_refine_ls_R_factor_all 0.0625
_refine_ls_R_factor_gt 0.0390
_refine_ls_shift/su_max 0.000
_refine_ls_shift/su_mean 0.000
_refine_ls_structure_factor_coef Fsqd
_refine_ls_weighting_details 'calc w = 1/[\s^2^(Fo^2^)+(0.0501P)^2^+0.4185P] where P = (Fo^2^+2Fc^2^)/3'
_refine_ls_weighting_scheme calc
_refine_ls_wR_factor_gt 0.0975
_refine_ls_wR_factor_ref 0.1098
_reflns_number_gt 2649
_reflns_number_total 3734
_reflns_threshold_expression I>2\s(I)
_cod_data_source_file su6181.cif
_cod_data_source_block I
_cod_original_sg_symbol_H-M 'P 21/n'
_cod_database_code 2205602
_cod_database_fobs_code 2205602

loop_
_symmetry_equiv_pos_as_xyz
'x, y, z'
'-x+1/2, y+1/2, -z+1/2'
'-x, -y, -z'
'x-1/2, -y-1/2, z-1/2'

loop_
_atom_site_label
_atom_site_fract_x
_atom_site_fract_y
_atom_site_fract_z
_atom_site_U_iso_or_equiv
_atom_site_adp_type
_atom_site_calc_flag
_atom_site_refinement_flags
_atom_site_occupancy
_atom_site_type_symbol
Cu1 0.41912(3) 0.08511(2) 0.71474(3) 0.05448(14) Uani d . 1 Cu
S1 0.40328(11) 0.28472(7) 1.05364(10) 0.0904(3) Uani d . 1 S
S2 0.82904(9) -0.04295(7) 0.77220(11) 0.0943(3) Uani d . 1 S
N1 0.4422(2) 0.19470(17) 0.5782(2) 0.0624(6) Uani d . 1 N
N2 0.2541(2) 0.07814(17) 0.6002(2) 0.0649(6) Uani d . 1 N
N3 0.3288(2) -0.04135(16) 0.7771(2) 0.0645(6) Uani d . 1 N
N4 0.3969(3) 0.1600(2) 0.8642(3) 0.0812(8) Uani d . 1 N
N5 0.5987(3) 0.0405(2) 0.7054(3) 0.0880(9) Uani d . 1 N
C1 0.3393(3) 0.2024(2) 0.4989(3) 0.0615(7) Uani d . 1 C
C2 0.3344(4) 0.2664(3) 0.4059(3) 0.0834(10) Uani d . 1 C
H2 0.2619 0.2708 0.3518 0.100 Uiso calc R 1 H
C3 0.4379(5) 0.3234(3) 0.3946(4) 0.0952(12) Uani d . 1 C
H3 0.4375 0.3666 0.3320 0.114 Uiso calc R 1 H
C4 0.5407(5) 0.3159(3) 0.4760(4) 0.0944(11) Uani d . 1 C
H4 0.6114 0.3545 0.4710 0.113 Uiso calc R 1 H
C5 0.5396(4) 0.2509(2) 0.5657(3) 0.0802(9) Uani d . 1 C
H5 0.6113 0.2461 0.6207 0.096 Uiso calc R 1 H
C6 0.2366(3) 0.1367(2) 0.5178(3) 0.0710(8) Uani d . 1 C
H6 0.1596 0.1383 0.4696 0.085 Uiso calc R 1 H
C7 0.1602(3) 0.0083(3) 0.6246(4) 0.0857(10) Uani d . 1 C
H7A 0.1684 -0.0388 0.5628 0.103 Uiso calc R 1 H
H7B 0.0718 0.0317 0.6187 0.103 Uiso calc R 1 H
C8 0.1873(3) -0.0279(3) 0.7556(4) 0.0852(10) Uani d . 1 C
H8A 0.1546 0.0135 0.8177 0.102 Uiso calc R 1 H
H8B 0.1418 -0.0839 0.7657 0.102 Uiso calc R 1 H
C9 0.3764(4) -0.1165(3) 0.7011(5) 0.1040(13) Uani d . 1 C
H9A 0.4649 -0.1303 0.7262 0.156 Uiso calc R 1 H
H9B 0.3734 -0.1006 0.6135 0.156 Uiso calc R 1 H
H9C 0.3218 -0.1674 0.7144 0.156 Uiso calc R 1 H
C10 0.3576(5) -0.0601(3) 0.9096(4) 0.1080(14) Uani d . 1 C
H10A 0.3264 -0.0121 0.9605 0.162 Uiso calc R 1 H
H10B 0.4505 -0.0663 0.9223 0.162 Uiso calc R 1 H
H10C 0.3149 -0.1142 0.9333 0.162 Uiso calc R 1 H
C11 0.4010(3) 0.2125(2) 0.9418(3) 0.0630(7) Uani d . 1 C
C12 0.6945(3) 0.0061(2) 0.7332(3) 0.0654(7) Uani d . 1 C

loop_
_atom_site_aniso_label
_atom_site_aniso_U_11
_atom_site_aniso_U_22
_atom_site_aniso_U_33
_atom_site_aniso_U_12
_atom_site_aniso_U_13
_atom_site_aniso_U_23
Cu1 0.0461(2) 0.0631(2) 0.0539(2) 0.00435(14) -0.00663(13) -0.00210(15)
S1 0.1014(7) 0.0849(6) 0.0848(6) -0.0044(5) -0.0041(5) -0.0261(5)
S2 0.0644(5) 0.0959(7) 0.1217(8) 0.0221(5) -0.0200(5) -0.0164(6)
N1 0.0598(14) 0.0679(15) 0.0593(14) 0.0019(12) -0.0026(11) -0.0041(11)
N2 0.0550(14) 0.0705(16) 0.0687(15) 0.0006(12) -0.0112(11) -0.0078(13)
N3 0.0630(15) 0.0597(14) 0.0710(16) 0.0057(11) 0.0036(12) -0.0020(12)
N4 0.103(2) 0.0772(18) 0.0625(16) 0.0026(16) -0.0110(15) -0.0096(14)
N5 0.0494(15) 0.102(2) 0.113(2) 0.0124(15) -0.0013(14) 0.0170(19)
C1 0.0665(18) 0.0650(17) 0.0529(16) 0.0136(14) -0.0028(13) -0.0064(13)
C2 0.100(3) 0.087(2) 0.0625(19) 0.022(2) -0.0116(18) 0.0022(17)
C3 0.137(4) 0.075(2) 0.074(2) 0.004(3) 0.013(2) 0.0103(19)
C4 0.118(3) 0.078(2) 0.087(3) -0.020(2) 0.013(2) 0.007(2)
C5 0.078(2) 0.084(2) 0.078(2) -0.0107(19) -0.0041(17) 0.0060(18)
C6 0.0603(18) 0.088(2) 0.0645(19) 0.0156(16) -0.0155(14) -0.0095(17)
C7 0.0582(19) 0.085(2) 0.113(3) -0.0108(17) -0.0170(18) 0.000(2)
C8 0.063(2) 0.081(2) 0.112(3) -0.0042(17) 0.0151(18) 0.000(2)
C9 0.094(3) 0.075(2) 0.143(4) 0.009(2) 0.012(2) -0.024(2)
C10 0.132(4) 0.102(3) 0.091(3) -0.011(3) -0.004(3) 0.025(2)
C11 0.0663(18) 0.0614(17) 0.0610(17) 0.0012(14) -0.0079(14) 0.0018(15)
C12 0.0522(16) 0.0685(19) 0.075(2) -0.0050(14) 0.0029(14) -0.0010(15)

loop_
_atom_type_symbol
_atom_type_description
_atom_type_scat_dispersion_real
_atom_type_scat_dispersion_imag
_atom_type_scat_source
C C 0.0033 0.0016 'International Tables Vol C Tables 4.2.6.8 and 6.1.1.4'
H H 0.0000 0.0000 'International Tables Vol C Tables 4.2.6.8 and 6.1.1.4'
N N 0.0061 0.0033 'International Tables Vol C Tables 4.2.6.8 and 6.1.1.4'
S S 0.1246 0.1234 'International Tables Vol C Tables 4.2.6.8 and 6.1.1.4'
Cu Cu 0.3201 1.2651 'International Tables Vol C Tables 4.2.6.8 and 6.1.1.4'

loop_
_geom_angle_atom_site_label_1
_geom_angle_atom_site_label_2
_geom_angle_atom_site_label_3
_geom_angle
_geom_angle_publ_flag
N5 Cu1 N4 111.20(14) y
N5 Cu1 N2 135.15(13) y
N4 Cu1 N2 113.52(11) y
N5 Cu1 N1 96.34(11) y
N4 Cu1 N1 96.69(11) y
N2 Cu1 N1 75.43(10) y
N5 Cu1 N3 96.66(11) y
N4 Cu1 N3 101.31(11) y
N2 Cu1 N3 78.02(10) y
N1 Cu1 N3 152.21(9) y
C5 N1 C1 117.9(3) ?
C5 N1 Cu1 129.6(2) ?
C1 N1 Cu1 112.6(2) ?
C6 N2 C7 123.3(3) ?
C6 N2 Cu1 118.6(2) ?
C7 N2 Cu1 117.9(2) ?
C10 N3 C8 110.7(3) ?
C10 N3 C9 108.4(3) ?
C8 N3 C9 110.7(3) ?
C10 N3 Cu1 112.1(2) ?
C8 N3 Cu1 104.34(19) ?
C9 N3 Cu1 110.5(2) ?
C11 N4 Cu1 167.8(3) ?
C12 N5 Cu1 160.5(3) ?
N1 C1 C2 121.8(3) ?
N1 C1 C6 114.4(3) ?
C2 C1 C6 123.8(3) ?
C3 C2 C1 118.9(3) ?
C3 C2 H2 120.5 ?
C1 C2 H2 120.5 ?
C4 C3 C2 118.9(4) ?
C4 C3 H3 120.5 ?
C2 C3 H3 120.5 ?
C3 C4 C5 119.3(4) ?
C3 C4 H4 120.4 ?
C5 C4 H4 120.4 ?
N1 C5 C4 123.2(3) ?
N1 C5 H5 118.4 ?
C4 C5 H5 118.4 ?
N2 C6 C1 118.7(3) ?
N2 C6 H6 120.6 ?
C1 C6 H6 120.6 ?
N2 C7 C8 108.4(3) ?
N2 C7 H7A 110.0 ?
C8 C7 H7A 110.0 ?
N2 C7 H7B 110.0 ?
C8 C7 H7B 110.0 ?
H7A C7 H7B 108.4 ?
N3 C8 C7 110.6(3) ?
N3 C8 H8A 109.5 ?
C7 C8 H8A 109.5 ?
N3 C8 H8B 109.5 ?
C7 C8 H8B 109.5 ?
H8A C8 H8B 108.1 ?
N3 C9 H9A 109.5 ?
N3 C9 H9B 109.5 ?
H9A C9 H9B 109.5 ?
N3 C9 H9C 109.5 ?
H9A C9 H9C 109.5 ?
H9B C9 H9C 109.5 ?
N3 C10 H10A 109.5 ?
N3 C10 H10B 109.5 ?
H10A C10 H10B 109.5 ?
N3 C10 H10C 109.5 ?
H10A C10 H10C 109.5 ?
H10B C10 H10C 109.5 ?
N4 C11 S1 178.1(3) ?
N5 C12 S2 179.6(3) ?

loop_
_geom_bond_atom_site_label_1
_geom_bond_atom_site_label_2
_geom_bond_distance
_geom_bond_publ_flag
Cu1 N5 1.958(3) y
Cu1 N4 1.963(3) y
Cu1 N2 2.061(2) y
Cu1 N1 2.211(3) y
Cu1 N3 2.222(3) y
S1 C11 1.609(3) ?
S2 C12 1.607(3) ?
N1 C5 1.314(4) ?
N1 C1 1.338(4) ?
N2 C6 1.252(4) ?
N2 C7 1.450(4) ?
N3 C10 1.458(5) ?
N3 C8 1.473(4) ?
N3 C9 1.477(4) ?
N4 C11 1.141(4) ?
N5 C12 1.141(4) ?
C1 C2 1.380(5) ?
C1 C6 1.459(5) ?
C2 C3 1.369(6) ?
C2 H2 0.9300 ?
C3 C4 1.351(6) ?
C3 H3 0.9300 ?
C4 C5 1.365(5) ?
C4 H4 0.9300 ?
C5 H5 0.9300 ?
C6 H6 0.9300 ?
C7 C8 1.513(5) ?
C7 H7A 0.9700 ?
C7 H7B 0.9700 ?
C8 H8A 0.9700 ?
C8 H8B 0.9700 ?
C9 H9A 0.9600 ?
C9 H9B 0.9600 ?
C9 H9C 0.9600 ?
C10 H10A 0.9600 ?
C10 H10B 0.9600 ?
C10 H10C 0.9600 ?

loop_
_geom_torsion_atom_site_label_1
_geom_torsion_atom_site_label_2
_geom_torsion_atom_site_label_3
_geom_torsion_atom_site_label_4
_geom_torsion
N5 Cu1 N1 C5 -42.3(3)
N4 Cu1 N1 C5 70.0(3)
N2 Cu1 N1 C5 -177.4(3)
N3 Cu1 N1 C5 -159.8(3)
N5 Cu1 N1 C1 137.8(2)
N4 Cu1 N1 C1 -109.9(2)
N2 Cu1 N1 C1 2.76(19)
N3 Cu1 N1 C1 20.4(3)
N5 Cu1 N2 C6 -88.8(3)
N4 Cu1 N2 C6 86.5(3)
N1 Cu1 N2 C6 -4.5(2)
N3 Cu1 N2 C6 -176.2(3)
N5 Cu1 N2 C7 94.8(3)
N4 Cu1 N2 C7 -89.9(3)
N1 Cu1 N2 C7 179.1(3)
N3 Cu1 N2 C7 7.4(2)
N5 Cu1 N3 C10 75.4(3)
N4 Cu1 N3 C10 -37.9(3)
N2 Cu1 N3 C10 -149.8(3)
N1 Cu1 N3 C10 -167.2(3)
N5 Cu1 N3 C8 -164.7(2)
N4 Cu1 N3 C8 82.0(2)
N2 Cu1 N3 C8 -29.9(2)
N1 Cu1 N3 C8 -47.3(3)
N5 Cu1 N3 C9 -45.7(3)
N4 Cu1 N3 C9 -158.9(2)
N2 Cu1 N3 C9 89.2(2)
N1 Cu1 N3 C9 71.7(3)
N5 Cu1 N4 C11 59.5(13)
N2 Cu1 N4 C11 -117.0(13)
N1 Cu1 N4 C11 -40.0(13)
N3 Cu1 N4 C11 161.3(13)
N4 Cu1 N5 C12 55.5(10)
N2 Cu1 N5 C12 -129.1(9)
N1 Cu1 N5 C12 155.2(9)
N3 Cu1 N5 C12 -49.4(10)
C5 N1 C1 C2 0.4(4)
Cu1 N1 C1 C2 -179.7(2)
C5 N1 C1 C6 179.1(3)
Cu1 N1 C1 C6 -1.1(3)
N1 C1 C2 C3 0.1(5)
C6 C1 C2 C3 -178.4(3)
C1 C2 C3 C4 -0.9(6)
C2 C3 C4 C5 1.1(6)
C1 N1 C5 C4 -0.3(5)
Cu1 N1 C5 C4 179.9(3)
C3 C4 C5 N1 -0.5(6)
C7 N2 C6 C1 -178.3(3)
Cu1 N2 C6 C1 5.5(4)
N1 C1 C6 N2 -2.8(4)
C2 C1 C6 N2 175.9(3)
C6 N2 C7 C8 -159.5(3)
Cu1 N2 C7 C8 16.8(4)
C10 N3 C8 C7 169.4(3)
C9 N3 C8 C7 -70.3(4)
Cu1 N3 C8 C7 48.6(3)
N2 C7 C8 N3 -44.5(4)
